data_1508415
loop_
_publ_author_name
'Sch\afer, Marion C.'
'Yamasaki, Yuki'
'Fritsch, Veronika'
'Bobev, Svilen'

_publ_section_title
;
 Indium Doping in BaSn3-x Inx (0 <= x <= 0.2) with Ni3Sn Structure
;
_journal_issue 3
_journal_name_full Crystals
_journal_page_first 104
_journal_page_last 111
_journal_paper_doi 10.3390/cryst1030104
_journal_volume 1
_journal_year 2012
_chemical_formula_moiety 'Ba Sn3'
_chemical_formula_sum 'Ba Sn3'
_chemical_formula_weight 493.41
_chemical_name_systematic
; 
 ? 
;
_space_group_IT_number 194
_symmetry_cell_setting hexagonal
_symmetry_space_group_name_Hall '-P 6c 2c'
_symmetry_space_group_name_H-M 'P 63/m m c'
_atom_sites_solution_primary direct
_atom_sites_solution_secondary difmap
_audit_creation_method SHELXL-97
_cell_angle_alpha 90.00
_cell_angle_beta 90.00
_cell_angle_gamma 120.00
_cell_formula_units_Z 2
_cell_length_a 7.2279(17)
_cell_length_b 7.2279(17)
_cell_length_c 5.469(3)
_cell_measurement_reflns_used 728
_cell_measurement_temperature 120(2)
_cell_measurement_theta_max 27.97
_cell_measurement_theta_min 3.25
_cell_volume 247.44(16)
_computing_cell_refinement 'Bruker SMART'
_computing_data_collection 'Bruker SMART'
_computing_data_reduction 'Bruker SMART'
_computing_molecular_graphics 'Bruker SHELXTL'
_computing_publication_material 'Bruker SHELXTL'
_computing_structure_refinement 'SHELXL-97 (Sheldrick, 1997)'
_computing_structure_solution 'SHELXS-97 (Sheldrick, 1990)'
_diffrn_ambient_temperature 120(2)
_diffrn_measured_fraction_theta_full 1.000
_diffrn_measured_fraction_theta_max 1.000
_diffrn_measurement_device_type 'CCD area detector'
_diffrn_measurement_method 'phi and omega scans'
_diffrn_radiation_monochromator graphite
_diffrn_radiation_source 'fine-focus sealed tube'
_diffrn_radiation_type MoK\a
_diffrn_radiation_wavelength 0.71073
_diffrn_reflns_av_R_equivalents 0.0325
_diffrn_reflns_av_sigmaI/netI 0.0155
_diffrn_reflns_limit_h_max 9
_diffrn_reflns_limit_h_min -9
_diffrn_reflns_limit_k_max 9
_diffrn_reflns_limit_k_min -9
_diffrn_reflns_limit_l_max 6
_diffrn_reflns_limit_l_min -6
_diffrn_reflns_number 2551
_diffrn_reflns_theta_full 27.08
_diffrn_reflns_theta_max 27.08
_diffrn_reflns_theta_min 3.25
_exptl_absorpt_coefficient_mu 22.616
_exptl_absorpt_correction_T_max 0.3005
_exptl_absorpt_correction_T_min 0.2107
_exptl_absorpt_correction_type multi-scan
_exptl_absorpt_process_details SADABS
_exptl_crystal_colour silver
_exptl_crystal_density_diffrn 6.623
_exptl_crystal_density_method 'not measured'
_exptl_crystal_description irregular
_exptl_crystal_F_000 412
_exptl_crystal_size_max 0.10
_exptl_crystal_size_mid 0.09
_exptl_crystal_size_min 0.07
_refine_diff_density_max 0.449
_refine_diff_density_min -0.845
_refine_diff_density_rms 0.198
_refine_ls_extinction_coef 0.0041(5)
_refine_ls_extinction_expression Fc^*^=kFc[1+0.001xFc^2^\l^3^/sin(2\q)]^-1/4^
_refine_ls_extinction_method SHELXL
_refine_ls_goodness_of_fit_ref 1.321
_refine_ls_matrix_type full
_refine_ls_number_parameters 8
_refine_ls_number_reflns 128
_refine_ls_number_restraints 0
_refine_ls_restrained_S_all 1.321
_refine_ls_R_factor_all 0.0137
_refine_ls_R_factor_gt 0.0137
_refine_ls_shift/su_max 0.000
_refine_ls_shift/su_mean 0.000
_refine_ls_structure_factor_coef Fsqd
_refine_ls_weighting_details 'calc w=1/[\s^2^(Fo^2^)+(0.0061P)^2^+1.5481P] where P=(Fo^2^+2Fc^2^)/3'
_refine_ls_weighting_scheme calc
_refine_ls_wR_factor_gt 0.0301
_refine_ls_wR_factor_ref 0.0301
_reflns_number_gt 128
_reflns_number_total 128
_reflns_threshold_expression >2sigma(I)
_cod_data_source_file BaSn3_P63_mmc_crystals-01-00104-s001_DC160.cif
_cod_data_source_block I_chateigner_1508415
_cod_depositor_comments
;
The following automatic conversions were performed:

'_symmetry_cell_setting' value 'Hexagonal' changed to 'hexagonal'
according to the built-in table from CIF Core dictionary named
'cif_core.dic' version 2.4.1 from 2010-06-29.

Automatic conversion script
Id: cif_fix_values 1715 2011-07-08 13:25:40Z adriana 
;
_cod_original_cell_volume 247.43(14)
_cod_original_sg_symbol_H-M P6(3)/mmc
_cod_database_code 1508415

loop_
_symmetry_equiv_pos_as_xyz
'x, y, z'
'-y, x-y, z'
'-x+y, -x, z'
'-x, -y, z+1/2'
'y, -x+y, z+1/2'
'x-y, x, z+1/2'
'y, x, -z'
'x-y, -y, -z'
'-x, -x+y, -z'
'-y, -x, -z+1/2'
'-x+y, y, -z+1/2'
'x, x-y, -z+1/2'
'-x, -y, -z'
'y, -x+y, -z'
'x-y, x, -z'
'x, y, -z-1/2'
'-y, x-y, -z-1/2'
'-x+y, -x, -z-1/2'
'-y, -x, z'
'-x+y, y, z'
'x, x-y, z'
'y, x, z-1/2'
'x-y, -y, z-1/2'
'-x, -x+y, z-1/2'

loop_
_atom_site_label
_atom_site_type_symbol
_atom_site_fract_x
_atom_site_fract_y
_atom_site_fract_z
_atom_site_U_iso_or_equiv
_atom_site_adp_type
_atom_site_occupancy
_atom_site_symmetry_multiplicity
_atom_site_calc_flag
_atom_site_refinement_flags
Ba Ba 0.3333 0.6667 0.2500 0.0100(2) Uani 1 12 d S
Sn Sn 0.71861(8) 0.85931(4) 0.7500 0.0094(2) Uani 1 4 d S

loop_
_atom_site_aniso_label
_atom_site_aniso_U_11
_atom_site_aniso_U_22
_atom_site_aniso_U_33
_atom_site_aniso_U_23
_atom_site_aniso_U_13
_atom_site_aniso_U_12
Ba 0.0083(3) 0.0083(3) 0.0132(4) 0.000 0.000 0.00417(14)
Sn 0.0097(3) 0.0086(2) 0.0101(3) 0.000 0.000 0.00484(15)

loop_
_atom_type_symbol
_atom_type_description
_atom_type_scat_dispersion_real
_atom_type_scat_dispersion_imag
_atom_type_scat_source
Sn Sn -0.6537 1.4246 'International Tables Vol C Tables 4.2.6.8 and 6.1.1.4'
Ba Ba -0.3244 2.2819 'International Tables Vol C Tables 4.2.6.8 and 6.1.1.4'

loop_
_geom_angle_atom_site_label_1
_geom_angle_atom_site_label_2
_geom_angle_atom_site_label_3
_geom_angle
_geom_angle_site_symmetry_1
_geom_angle_site_symmetry_3
Sn Ba Sn 169.718(15) 14_566 14_456
Sn Ba Sn 49.718(15) 14_566 15_656
Sn Ba Sn 120.0 14_456 15_656
Sn Ba Sn 120.0 14_566 13_666
Sn Ba Sn 49.718(15) 14_456 13_666
Sn Ba Sn 70.282(15) 15_656 13_666
Sn Ba Sn 70.282(15) 14_566 13_676
Sn Ba Sn 120.0 14_456 13_676
Sn Ba Sn 120.0 15_656 13_676
Sn Ba Sn 169.718(15) 13_666 13_676
Sn Ba Sn 120.0 14_566 15_556
Sn Ba Sn 70.282(15) 14_456 15_556
Sn Ba Sn 169.718(15) 15_656 15_556
Sn Ba Sn 120.0 13_666 15_556
Sn Ba Sn 49.718(15) 13_676 15_556
Sn Ba Sn 93.398(6) 14_566 2_664
Sn Ba Sn 93.398(6) 14_456 2_664
Sn Ba Sn 122.744(11) 15_656 2_664
Sn Ba Sn 122.744(11) 13_666 2_664
Sn Ba Sn 53.118(15) 13_676 2_664
Sn Ba Sn 53.118(15) 15_556 2_664
Sn Ba Sn 93.398(6) 14_566 2_665
Sn Ba Sn 93.398(6) 14_456 2_665
Sn Ba Sn 122.744(11) 15_656 2_665
Sn Ba Sn 122.744(11) 13_666 2_665
Sn Ba Sn 53.118(15) 13_676 2_665
Sn Ba Sn 53.118(15) 15_556 2_665
Sn Ba Sn 97.18(3) 2_664 2_665
Sn Ba Sn 122.745(11) 14_566 3_564
Sn Ba Sn 53.118(14) 14_456 3_564
Sn Ba Sn 93.398(6) 15_656 3_564
Sn Ba Sn 53.118(15) 13_666 3_564
Sn Ba Sn 122.745(11) 13_676 3_564
Sn Ba Sn 93.398(6) 15_556 3_564
Sn Ba Sn 69.90(3) 2_664 3_564
Sn Ba Sn 141.375(13) 2_665 3_564
Sn Ba Sn 53.118(14) 14_566 .
Sn Ba Sn 122.745(11) 14_456 .
Sn Ba Sn 53.118(15) 15_656 .
Sn Ba Sn 93.398(6) 13_666 .
Sn Ba Sn 93.398(6) 13_676 .
Sn Ba Sn 122.745(11) 15_556 .
Sn Ba Sn 141.374(13) 2_664 .
Sn Ba Sn 69.90(3) 2_665 .
Sn Ba Sn 141.374(13) 3_564 .
Sn Ba Sn 53.118(15) 14_566 1_554
Sn Ba Sn 122.745(11) 14_456 1_554
Sn Ba Sn 53.118(15) 15_656 1_554
Sn Ba Sn 93.398(6) 13_666 1_554
Sn Ba Sn 93.398(6) 13_676 1_554
Sn Ba Sn 122.745(11) 15_556 1_554
Sn Ba Sn 69.90(3) 2_664 1_554
Sn Ba Sn 141.375(13) 2_665 1_554
Sn Ba Sn 69.90(3) 3_564 1_554
Sn Ba Sn 97.18(3) . 1_554
Sn Ba Sn 122.745(11) 14_566 3_565
Sn Ba Sn 53.118(15) 14_456 3_565
Sn Ba Sn 93.398(6) 15_656 3_565
Sn Ba Sn 53.118(15) 13_666 3_565
Sn Ba Sn 122.745(11) 13_676 3_565
Sn Ba Sn 93.398(6) 15_556 3_565
Sn Ba Sn 141.375(13) 2_664 3_565
Sn Ba Sn 69.90(3) 2_665 3_565
Sn Ba Sn 97.18(3) 3_564 3_565
Sn Ba Sn 69.90(3) . 3_565
Sn Ba Sn 141.373(13) 1_554 3_565
Sn Sn Sn 60.0 3_675 2_765
Sn Sn Sn 90.0 3_675 15_657
Sn Sn Sn 62.033(13) 2_765 15_657
Sn Sn Sn 90.0 3_675 15_656
Sn Sn Sn 62.033(13) 2_765 15_656
Sn Sn Sn 114.43(3) 15_657 15_656
Sn Sn Sn 62.033(13) 3_675 14_567
Sn Sn Sn 90.0 2_765 14_567
Sn Sn Sn 55.94(3) 15_657 14_567
Sn Sn Sn 148.582(13) 15_656 14_567
Sn Sn Sn 62.033(12) 3_675 14_566
Sn Sn Sn 90.0 2_765 14_566
Sn Sn Sn 148.582(14) 15_657 14_566
Sn Sn Sn 55.94(3) 15_656 14_566
Sn Sn Sn 114.43(3) 14_567 14_566
Sn Sn Ba 65.141(8) 3_675 13_676
Sn Sn Ba 125.142(8) 2_765 13_676
Sn Sn Ba 119.429(13) 15_657 13_676
Sn Sn Ba 119.429(13) 15_656 13_676
Sn Sn Ba 63.716(14) 14_567 13_676
Sn Sn Ba 63.716(13) 14_566 13_676
Sn Sn Ba 125.141(8) 3_675 13_666
Sn Sn Ba 65.141(8) 2_765 13_666
Sn Sn Ba 63.716(14) 15_657 13_666
Sn Sn Ba 63.716(14) 15_656 13_666
Sn Sn Ba 119.429(13) 14_567 13_666
Sn Sn Ba 119.429(13) 14_566 13_666
Ba Sn Ba 169.718(15) 13_676 13_666
Sn Sn Ba 124.948(13) 3_675 .
Sn Sn Ba 124.948(13) 2_765 .
Sn Sn Ba 144.056(13) 15_657 .
Sn Sn Ba 63.17(2) 15_656 .
Sn Sn Ba 144.056(12) 14_567 .
Sn Sn Ba 63.17(2) 14_566 .
Ba Sn Ba 86.602(6) 13_676 .
Ba Sn Ba 86.602(6) 13_666 .
Sn Sn Ba 124.948(13) 3_675 1_556
Sn Sn Ba 124.948(13) 2_765 1_556
Sn Sn Ba 63.17(2) 15_657 1_556
Sn Sn Ba 144.056(12) 15_656 1_556
Sn Sn Ba 63.17(2) 14_567 1_556
Sn Sn Ba 144.056(12) 14_566 1_556
Ba Sn Ba 86.602(6) 13_676 1_556
Ba Sn Ba 86.602(6) 13_666 1_556
Ba Sn Ba 97.18(3) . 1_556

loop_
_geom_bond_atom_site_label_1
_geom_bond_atom_site_label_2
_geom_bond_distance
_geom_bond_site_symmetry_2
Ba Sn 3.6285(9) 14_566
Ba Sn 3.6285(9) 14_456
Ba Sn 3.6285(9) 15_656
Ba Sn 3.6285(8) 13_666
Ba Sn 3.6286(9) 13_676
Ba Sn 3.6286(9) 15_556
Ba Sn 3.6460(11) 2_664
Ba Sn 3.6460(11) 2_665
Ba Sn 3.6460(11) 3_564
Ba Sn 3.6460(11) .
Ba Sn 3.6460(11) 1_554
Ba Sn 3.6460(11) 3_565
Sn Sn 3.0508(11) 3_675
Sn Sn 3.0508(11) 2_765
Sn Sn 3.2526(12) 15_657
Sn Sn 3.2526(11) 15_656
Sn Sn 3.2526(12) 14_567
Sn Sn 3.2526(11) 14_566
Sn Ba 3.6285(9) 13_676
Sn Ba 3.6286(9) 13_666
Sn Ba 3.6460(11) 1_556
